data_2006777
loop_
_publ_author_name
'Vittal, Jagadese J.'
'Dean, Philip A.W.'

_publ_section_title
;
 Tricyclohexylphosphoniodithioformate
;
_journal_issue 12
_journal_name_full 'Acta Crystallographica Section C'
_journal_page_first 1879
_journal_page_last 1881
_journal_paper_doi 10.1107/S0108270197008755
_journal_volume 53
_journal_year 1997
_chemical_formula_analytical (C~6~H~11~)~3~PCS~2~
_chemical_formula_structural Cy3PCS2
_chemical_formula_sum 'C19 H33 P S2'
_chemical_formula_weight 356.54
_chemical_name_common
;
Tricyclohexylphosphinecarbondisulfide
Tricyclohexylphosphinodithioformate,
tricyclohexylphosphoniodithiocarboxylate,
tricyclohexylphosphinemethanedithiolate,
tricyclohexylphosphinodithiocarbamate,
tricyclohexylphosphoniocarbodithioate,
;
_chemical_name_systematic Tricyclohexylphosphinodithioformate
_space_group_IT_number 2
_symmetry_cell_setting triclinic
_symmetry_space_group_name_Hall '-P 1'
_symmetry_space_group_name_H-M 'P -1'
_cell_angle_alpha 83.940(10)
_cell_angle_beta 88.950(10)
_cell_angle_gamma 80.680(10)
_cell_formula_units_Z 4
_cell_length_a 9.5150(10)
_cell_length_b 12.7820(10)
_cell_length_c 16.467(2)
_cell_measurement_reflns_used 40
_cell_measurement_temperature 298(2)
_cell_measurement_theta_max 13.13
_cell_measurement_theta_min 6.27
_cell_volume 1965.2(4)
_computing_cell_refinement XSCANS
_computing_data_collection 'XSCANS (Siemens, 1994)'
_computing_data_reduction XSCANS
_computing_molecular_graphics SHELXTL
_computing_publication_material SHELXTL
_computing_structure_refinement SHELXTL
_computing_structure_solution 'SHELXTL (Sheldrick, 1994)'
_diffrn_ambient_temperature 298(2)
_diffrn_measurement_device 'Siemens P4'
_diffrn_measurement_method '2\q/\w scans'
_diffrn_radiation_monochromator graphite
_diffrn_radiation_source 'fine-focus sealed tube'
_diffrn_radiation_type MoK\a
_diffrn_radiation_wavelength 0.71073
_diffrn_reflns_av_R_equivalents 0.0285
_diffrn_reflns_av_sigmaI/netI 0.0489
_diffrn_reflns_limit_h_max 11
_diffrn_reflns_limit_h_min -1
_diffrn_reflns_limit_k_max 15
_diffrn_reflns_limit_k_min -14
_diffrn_reflns_limit_l_max 19
_diffrn_reflns_limit_l_min -19
_diffrn_reflns_number 7919
_diffrn_reflns_theta_max 25.00
_diffrn_reflns_theta_min 1.94
_diffrn_standards_decay_% 'random 5.1'
_diffrn_standards_interval_count 297
_diffrn_standards_number 3
_exptl_absorpt_coefficient_mu 0.349
_exptl_absorpt_correction_T_max 0.811
_exptl_absorpt_correction_T_min 0.720
_exptl_absorpt_correction_type 'empirical, \y-scan (XSCANS; Siemens, 1994)'
_exptl_crystal_colour 'dark reddish brown'
_exptl_crystal_density_diffrn 1.205
_exptl_crystal_density_meas ?
_exptl_crystal_description 'big block, cut'
_exptl_crystal_F_000 776
_exptl_crystal_size_max 0.34
_exptl_crystal_size_mid 0.32
_exptl_crystal_size_min 0.24
_refine_diff_density_max 0.438
_refine_diff_density_min -0.303
_refine_ls_extinction_method none
_refine_ls_goodness_of_fit_all 0.978
_refine_ls_goodness_of_fit_obs 1.068
_refine_ls_hydrogen_treatment
;
All H-atom positions were refined using a riding model
;
_refine_ls_matrix_type full
_refine_ls_number_parameters 397
_refine_ls_number_reflns 6927
_refine_ls_number_restraints 0
_refine_ls_restrained_S_all 0.978
_refine_ls_restrained_S_obs 1.068
_refine_ls_R_factor_all 0.0586
_refine_ls_R_factor_obs .0436
_refine_ls_shift/esd_max 0.000
_refine_ls_shift/esd_mean 0.000
_refine_ls_structure_factor_coef Fsqd
_refine_ls_weighting_details 'w = 1/[\s^2^(Fo^2^)+(0.0750P)^2^] where P=(Fo^2^+2Fc^2^)/3'
_refine_ls_weighting_scheme calc
_refine_ls_wR_factor_all 0.1206
_refine_ls_wR_factor_obs .1139
_reflns_number_observed 5257
_reflns_number_total 6927
_reflns_observed_criterion >2sigma(I)
_cod_data_source_file bs1026.cif
_cod_data_source_block PAWD13
_cod_depositor_comments
;
The following automatic conversions were performed:
'_symmetry_cell_setting' value 'Triclinic' changed to 'triclinic'
according to '/home/saulius/struct/CIF-dictionaries/cif_core.dic'
dictionary named 'cif_core.dic' version 2.4.1 from 2010-06-29.

Automatic conversion script
Id: cif_fix_enum 1527 2010-12-29 10:47:43Z saulius 

The following automatic conversions were performed:

'_symmetry_cell_setting' value 'Triclinic' changed to 'triclinic'
according to /home/saulius/struct/CIF-dictionaries/cif_core.dic
dictionary named 'cif_core.dic' version 2.4.1 from 2010-06-29.

Automatic conversion script
Id: cif_fix_values 1715 2011-07-08 13:25:40Z adriana 

The following automatic conversions were performed:

'_exptl_crystal_density_meas' value 'not measured' was changed to '?'
- the value is perceived as not measured.

Automatic conversion script
Id: cif_fix_values 3008 2015-01-20 13:52:24Z robertas 

The following automatic conversions were performed:

'_refine_ls_weighting_scheme' value 'calc w =
1/[\s^2^(Fo^2^)+(0.0750P)^2^] where P=(Fo^2^+2Fc^2^)/3' was changed
to 'calc'. New tag '_refine_ls_weighting_details' was created. The
value of the new tag was set to 'w = 1/[\s^2^(Fo^2^)+(0.0750P)^2^]
where P=(Fo^2^+2Fc^2^)/3'.

Automatic conversion script
Id: cif_fix_values 3143 2015-03-26 13:38:13Z robertas 
;
_cod_original_sg_symbol_H-M P-1
_cod_database_code 2006777

loop_
_symmetry_equiv_pos_as_xyz
'x, y, z'
'-x, -y, -z'

loop_
_atom_site_aniso_label
_atom_site_aniso_U_11
_atom_site_aniso_U_22
_atom_site_aniso_U_33
_atom_site_aniso_U_12
_atom_site_aniso_U_13
_atom_site_aniso_U_23
S1 .0659(4) .0542(4) .0560(4) -.0258(3) -.0005(3) -.0100(3)
S2 .0910(6) .0398(4) .0845(5) -.0074(4) -.0253(4) .0113(3)
P1 .0311(3) .0328(3) .0261(3) -.0060(2) .0034(2) -.0023(2)
C1 .0442(13) .0384(12) .0397(12) -.0143(10) .0131(10) -.0034(9)
C11 .0322(11) .0425(12) .0270(10) -.0036(9) .0015(8) -.0032(8)
C12 .0363(12) .0512(13) .0389(12) -.0105(10) .0004(9) -.0081(10)
C13 .0429(14) .078(2) .0481(14) -.0174(13) .0001(11) -.0196(13)
C14 .058(2) .133(3) .0437(15) -.032(2) .0072(13) -.042(2)
C15 .066(2) .125(3) .0286(13) -.029(2) .0052(12) -.0082(14)
C16 .0489(14) .073(2) .0302(11) -.0193(12) .0080(10) -.0063(11)
C21 .0310(11) .0443(12) .0315(10) -.0041(9) .0024(9) -.0024(9)
C22 .0403(13) .0424(13) .0563(14) -.0007(10) -.0015(11) -.0036(11)
C23 .057(2) .0492(15) .074(2) .0083(13) -.0099(14) -.0081(13)
C24 .0414(15) .095(2) .071(2) .0181(15) -.0066(14) -.030(2)
C25 .0317(13) .097(2) .069(2) -.0051(14) .0078(12) -.013(2)
C26 .0375(13) .068(2) .0549(15) -.0118(12) .0140(11) .0002(12)
C31 .0355(11) .0360(11) .0266(10) -.0088(9) .0051(8) -.0035(8)
C32 .0442(13) .0545(14) .0403(12) .0022(11) .0109(10) -.0040(10)
C33 .0470(14) .061(2) .057(2) -.0051(12) .0214(12) -.0116(12)
C34 .077(2) .065(2) .0470(14) -.0282(15) .0318(14) -.0209(12)
C35 .081(2) .074(2) .0276(11) -.036(2) .0088(12) -.0079(11)
C36 .0541(14) .0624(15) .0282(11) -.0221(12) .0014(10) -.0047(10)
S3 .0642(4) .0557(4) .0683(4) -.0242(3) .0037(3) -.0175(3)
S4 .0728(5) .0401(4) .0912(6) .0051(3) -.0078(4) -.0123(3)
P2 .0340(3) .0326(3) .0291(3) -.0055(2) .0056(2) -.0055(2)
C2 .0594(15) .0392(12) .0327(11) -.0140(11) .0098(10) -.0104(9)
C41 .0339(11) .0422(12) .0316(11) -.0048(9) .0060(9) -.0025(9)
C42 .0406(12) .0542(14) .0418(12) -.0144(11) .0036(10) -.0067(10)
C43 .0476(14) .084(2) .0415(13) -.0277(14) -.0035(11) .0002(12)
C44 .0413(15) .116(3) .0469(15) -.031(2) .0000(12) .012(2)
C45 .0414(15) .109(2) .049(2) -.0077(15) .0163(12) -.003(2)
C46 .0427(13) .068(2) .0367(12) -.0102(12) .0117(10) -.0077(11)
C51 .0352(11) .0415(12) .0322(11) -.0050(9) .0021(9) -.0047(9)
C52 .0545(15) .0414(13) .0431(13) -.0037(11) -.0101(11) -.0014(10)
C53 .061(2) .0444(14) .064(2) -.0022(12) -.0146(13) .0012(12)
C54 .055(2) .077(2) .054(2) -.0150(14) -.0162(13) .0185(14)
C55 .061(2) .086(2) .0383(13) -.0064(15) -.0123(12) -.0083(13)
C56 .062(2) .063(2) .0333(12) -.0014(13) -.0020(11) -.0096(11)
C61 .0365(11) .0354(11) .0301(10) -.0081(9) .0074(9) -.0049(8)
C62 .0464(13) .0517(14) .0354(12) -.0010(11) .0086(10) .0004(10)
C63 .060(2) .060(2) .0332(12) -.0048(12) .0046(11) .0002(11)
C64 .070(2) .062(2) .0401(13) -.0202(14) .0213(12) -.0074(11)
C65 .0440(14) .067(2) .0474(14) -.0162(12) .0182(11) -.0144(12)
C66 .0388(12) .063(2) .0417(13) -.0135(11) .0101(10) -.0097(11)

loop_
_atom_site_label
_atom_site_fract_x
_atom_site_fract_y
_atom_site_fract_z
_atom_site_U_iso_or_equiv
_atom_site_thermal_displace_type
_atom_site_calc_flag
_atom_site_refinement_flags
_atom_site_occupancy
_atom_site_disorder_group
_atom_site_type_symbol
S1 .46857(8) .06659(5) .23119(4) .0566(2) Uani d . 1 . S
S2 .25151(10) .12459(5) .09721(5) .0731(2) Uani d . 1 . S
P1 .32655(5) -.09972(4) .17184(3) .03000(14) Uani d . 1 . P
C1 .3517(2) .0425(2) .16398(13) .0401(5) Uani d . 1 . C
C11 .2337(2) -.1255(2) .08152(12) .0342(5) Uani d . 1 . C
H11 .1556(2) -.0654(2) .07194(12) .041 Uiso calc R 1 . H
C12 .1627(2) -.2254(2) .09112(13) .0415(5) Uani d . 1 . C
H12A .2351(2) -.2885(2) .09699(13) .050 Uiso calc R 1 . H
H12B .1040(2) -.2253(2) .13993(13) .050 Uiso calc R 1 . H
C13 .0709(3) -.2278(2) .01681(15) .0544(6) Uani d . 1 . C
H13A .0303(3) -.2931(2) .02226(15) .065 Uiso calc R 1 . H
H13B -.0069(3) -.1683(2) .01426(15) .065 Uiso calc R 1 . H
C14 .1568(3) -.2217(3) -.0616(2) .0741(9) Uani d . 1 . C
H14A .2275(3) -.2856(3) -.0618(2) .089 Uiso calc R 1 . H
H14B .0940(3) -.2190(3) -.1078(2) .089 Uiso calc R 1 . H
C15 .2303(3) -.1252(3) -.07082(15) .0714(9) Uani d . 1 . C
H15A .1594(3) -.0611(3) -.07638(15) .086 Uiso calc R 1 . H
H15B .2880(3) -.1259(3) -.12000(15) .086 Uiso calc R 1 . H
C16 .3247(3) -.1232(2) .00275(13) .0495(6) Uani d . 1 . C
H16A .3682(3) -.0592(2) -.00346(13) .059 Uiso calc R 1 . H
H16B .4001(3) -.1845(2) .00629(13) .059 Uiso calc R 1 . H
C21 .4990(2) -.1864(2) .18857(12) .0360(5) Uani d . 1 . C
H21 .5276(2) -.1793(2) .24433(12) .043 Uiso calc R 1 . H
C22 .4914(2) -.3046(2) .1858(2) .0471(6) Uani d . 1 . C
H22A .4193(2) -.3254(2) .2238(2) .057 Uiso calc R 1 . H
H22B .4641(2) -.3163(2) .1314(2) .057 Uiso calc R 1 . H
C23 .6344(3) -.3733(2) .2079(2) .0617(7) Uani d . 1 . C
H23A .6557(3) -.3686(2) .2646(2) .074 Uiso calc R 1 . H
H23B .6288(3) -.4471(2) .2016(2) .074 Uiso calc R 1 . H
C24 .7534(3) -.3381(3) .1543(2) .0706(9) Uani d . 1 . C
H24A .8438(3) -.3798(3) .1726(2) .085 Uiso calc R 1 . H
H24B .7384(3) -.3512(3) .0984(2) .085 Uiso calc R 1 . H
C25 .7585(3) -.2213(3) .1575(2) .0665(8) Uani d . 1 . C
H25A .8331(3) -.2004(3) .1214(2) .080 Uiso calc R 1 . H
H25B .7819(3) -.2095(3) .2126(2) .080 Uiso calc R 1 . H
C26 .6178(2) -.1523(2) .1325(2) .0537(6) Uani d . 1 . C
H26A .5967(2) -.1600(2) .0762(2) .064 Uiso calc R 1 . H
H26B .6237(2) -.0780(2) .1366(2) .064 Uiso calc R 1 . H
C31 .2073(2) -.1209(2) .25903(11) .0324(4) Uani d . 1 . C
H31 .1851(2) -.1931(2) .25940(11) .039 Uiso calc R 1 . H
C32 .0663(2) -.0436(2) .24728(14) .0476(6) Uani d . 1 . C
H32A .0850(2) .0292(2) .24392(14) .057 Uiso calc R 1 . H
H32B .0228(2) -.0532(2) .19635(14) .057 Uiso calc R 1 . H
C33 -.0367(3) -.0621(2) .3179(2) .0554(7) Uani d . 1 . C
H33A -.1227(3) -.0099(2) .3103(2) .066 Uiso calc R 1 . H
H33B -.0628(3) -.1324(2) .3180(2) .066 Uiso calc R 1 . H
C34 .0303(3) -.0533(2) .3988(2) .0605(7) Uani d . 1 . C
H34A -.0353(3) -.0681(2) .4427(2) .073 Uiso calc R 1 . H
H34B .0488(3) .0189(2) .4005(2) .073 Uiso calc R 1 . H
C35 .1682(3) -.1306(2) .41122(14) .0581(7) Uani d . 1 . C
H35A .1481(3) -.2029(2) .41434(14) .070 Uiso calc R 1 . H
H35B .2105(3) -.1215(2) .46264(14) .070 Uiso calc R 1 . H
C36 .2742(3) -.1140(2) .34212(12) .0469(6) Uani d . 1 . C
H36A .3584(3) -.1679(2) .35032(12) .056 Uiso calc R 1 . H
H36B .3030(3) -.0447(2) .34279(12) .056 Uiso calc R 1 . H
S3 .32372(8) .56721(6) .36766(5) .0604(2) Uani d . 1 . S
S4 .01183(9) .62458(5) .32833(5) .0691(2) Uani d . 1 . S
P2 .16253(6) .40101(4) .32833(3) .03177(14) Uani d . 1 . P
C2 .1626(3) .5432(2) .34389(13) .0427(5) Uani d . 1 . C
C41 -.0208(2) .3741(2) .32807(12) .0362(5) Uani d . 1 . C
H41 -.0751(2) .4353(2) .29533(12) .043 Uiso calc R 1 . H
C42 -.0423(2) .2762(2) .28621(14) .0447(5) Uani d . 1 . C
H42A -.0002(2) .2801(2) .23208(14) .054 Uiso calc R 1 . H
H42B .0051(2) .2120(2) .31747(14) .054 Uiso calc R 1 . H
C43 -.2010(3) .2712(2) .27960(14) .0562(7) Uani d . 1 . C
H43A -.2464(3) .3321(2) .24398(14) .067 Uiso calc R 1 . H
H43B -.2130(3) .2071(2) .25555(14) .067 Uiso calc R 1 . H
C44 -.2721(3) .2709(3) .3626(2) .0676(8) Uani d . 1 . C
H44A -.2335(3) .2061(3) .3963(2) .081 Uiso calc R 1 . H
H44B -.3734(3) .2716(3) .3562(2) .081 Uiso calc R 1 . H
C45 -.2494(3) .3667(3) .4047(2) .0675(8) Uani d . 1 . C
H45A -.2926(3) .3626(3) .4585(2) .081 Uiso calc R 1 . H
H45B -.2958(3) .4313(3) .3736(2) .081 Uiso calc R 1 . H
C46 -.0915(2) .3717(2) .41291(14) .0491(6) Uani d . 1 . C
H46A -.0461(2) .3100(2) .44773(14) .059 Uiso calc R 1 . H
H46B -.0799(2) .4351(2) .43793(14) .059 Uiso calc R 1 . H
C51 .2757(2) .3140(2) .40546(12) .0364(5) Uani d . 1 . C
H51 .3737(2) .3242(2) .39201(12) .044 Uiso calc R 1 . H
C52 .2718(3) .1959(2) .40093(14) .0468(6) Uani d . 1 . C
H52A .1770(3) .1808(2) .41462(14) .056 Uiso calc R 1 . H
H52B .2934(3) .1784(2) .34568(14) .056 Uiso calc R 1 . H
C53 .3797(3) .1274(2) .4599(2) .0573(7) Uani d . 1 . C
H53A .3715(3) .0530(2) .4586(2) .069 Uiso calc R 1 . H
H53B .4751(3) .1366(2) .4422(2) .069 Uiso calc R 1 . H
C54 .3576(3) .1561(2) .5461(2) .0630(8) Uani d . 1 . C
H54A .4322(3) .1146(2) .5808(2) .076 Uiso calc R 1 . H
H54B .2670(3) .1386(2) .5664(2) .076 Uiso calc R 1 . H
C55 .3594(3) .2740(2) .54999(15) .0620(7) Uani d . 1 . C
H55A .4535(3) .2897(2) .53525(15) .074 Uiso calc R 1 . H
H55B .3398(3) .2910(2) .60552(15) .074 Uiso calc R 1 . H
C56 .2498(3) .3433(2) .49296(13) .0535(6) Uani d . 1 . C
H56A .2571(3) .4179(2) .49493(13) .064 Uiso calc R 1 . H
H56B .1547(3) .3328(2) .51036(13) .064 Uiso calc R 1 . H
C61 .2348(2) .3815(2) .22551(12) .0337(5) Uani d . 1 . C
H61 .2245(2) .3090(2) .21506(12) .040 Uiso calc R 1 . H
C62 .1461(3) .4580(2) .16100(13) .0457(6) Uani d . 1 . C
H62A .0473(3) .4480(2) .16576(13) .055 Uiso calc R 1 . H
H62B .1510(3) .5309(2) .17055(13) .055 Uiso calc R 1 . H
C63 .1999(3) .4390(2) .07478(14) .0518(6) Uani d . 1 . C
H63A .1863(3) .3685(2) .06326(14) .062 Uiso calc R 1 . H
H63B .1449(3) .4908(2) .03539(14) .062 Uiso calc R 1 . H
C64 .3557(3) .4486(2) .06608(15) .0562(7) Uani d . 1 . C
H64A .3680(3) .5212(2) .07238(15) .067 Uiso calc R 1 . H
H64B .3883(3) .4328(2) .01191(15) .067 Uiso calc R 1 . H
C65 .4441(3) .3726(2) .12960(14) .0517(6) Uani d . 1 . C
H65A .5429(3) .3827(2) .12430(14) .062 Uiso calc R 1 . H
H65B .4391(3) .2998(2) .11967(14) .062 Uiso calc R 1 . H
C66 .3931(2) .3898(2) .21611(14) .0472(6) Uani d . 1 . C
H66A .4084(2) .4596(2) .22851(14) .057 Uiso calc R 1 . H
H66B .4480(2) .3367(2) .25458(14) .057 Uiso calc R 1 . H

loop_
_atom_type_symbol
_atom_type_description
_atom_type_scat_dispersion_real
_atom_type_scat_dispersion_imag
_atom_type_scat_source
C C 0.0033 0.0016 'International Tables Vol C Tables 4.2.6.8 and 6.1.1.4'
H H 0.0000 0.0000 'International Tables Vol C Tables 4.2.6.8 and 6.1.1.4'
P P 0.1023 0.0942 'International Tables Vol C Tables 4.2.6.8 and 6.1.1.4'
S S 0.1246 0.1234 'International Tables Vol C Tables 4.2.6.8 and 6.1.1.4'

loop_
_geom_angle_atom_site_label_1
_geom_angle_atom_site_label_2
_geom_angle_atom_site_label_3
_geom_angle
_geom_angle_publ_flag
C11 P1 C21 112.95(10) y
C11 P1 C31 106.33(9) y
C21 P1 C31 110.38(9) y
C11 P1 C1 110.18(10) y
C21 P1 C1 109.74(10) y
C31 P1 C1 107.06(9) y
S2 C1 S1 130.24(14) y
S2 C1 P1 116.31(13) y
S1 C1 P1 113.35(12) y
C12 C11 C16 110.1(2) ?
C12 C11 P1 115.63(14) y
C16 C11 P1 113.83(15) y
C13 C12 C11 110.0(2) ?
C14 C13 C12 111.5(2) ?
C15 C14 C13 111.8(2) ?
C14 C15 C16 111.1(2) ?
C15 C16 C11 109.5(2) ?
C22 C21 C26 110.8(2) ?
C22 C21 P1 113.43(15) y
C26 C21 P1 113.6(2) y
C23 C22 C21 111.0(2) ?
C24 C23 C22 111.5(2) ?
C25 C24 C23 111.0(2) ?
C24 C25 C26 111.8(2) ?
C25 C26 C21 109.4(2) ?
C32 C31 C36 111.0(2) ?
C32 C31 P1 110.31(14) y
C36 C31 P1 113.76(15) y
C33 C32 C31 111.3(2) ?
C34 C33 C32 110.9(2) ?
C33 C34 C35 111.0(2) ?
C34 C35 C36 112.0(2) ?
C35 C36 C31 110.7(2) ?
C41 P2 C51 113.33(10) y
C41 P2 C61 106.49(9) y
C51 P2 C61 109.90(9) y
C41 P2 C2 109.89(11) y
C51 P2 C2 109.82(10) y
C61 P2 C2 107.18(9) y
S4 C2 S3 130.46(14) y
S4 C2 P2 116.78(14) y
S3 C2 P2 112.69(13) y
C42 C41 C46 110.6(2) ?
C42 C41 P2 115.35(14) y
C46 C41 P2 113.6(2) y
C43 C42 C41 110.2(2) ?
C44 C43 C42 111.2(2) ?
C43 C44 C45 111.4(2) ?
C44 C45 C46 111.3(2) ?
C45 C46 C41 109.8(2) ?
C52 C51 C56 111.1(2) ?
C52 C51 P2 112.93(15) y
C56 C51 P2 114.36(15) y
C53 C52 C51 110.5(2) ?
C54 C53 C52 112.0(2) ?
C53 C54 C55 110.9(2) ?
C54 C55 C56 111.9(2) ?
C55 C56 C51 109.8(2) ?
C62 C61 C66 110.8(2) ?
C62 C61 P2 110.42(14) y
C66 C61 P2 114.26(15) y
C63 C62 C61 111.2(2) ?
C64 C63 C62 111.0(2) ?
C63 C64 C65 110.9(2) ?
C64 C65 C66 112.0(2) ?
C65 C66 C61 110.9(2) ?

loop_
_geom_bond_atom_site_label_1
_geom_bond_atom_site_label_2
_geom_bond_site_symmetry_2
_geom_bond_distance
_geom_bond_publ_flag
S1 C1 . 1.669(2) y
S2 C1 . 1.640(2) y
P1 C11 . 1.829(2) y
P1 C21 . 1.833(2) y
P1 C31 . 1.838(2) y
P1 C1 . 1.863(2) y
C11 C12 . 1.531(3) ?
C11 C16 . 1.546(3) ?
C12 C13 . 1.522(3) ?
C13 C14 . 1.517(3) ?
C14 C15 . 1.508(4) ?
C15 C16 . 1.526(3) ?
C21 C22 . 1.530(3) ?
C21 C26 . 1.535(3) ?
C22 C23 . 1.522(3) ?
C23 C24 . 1.519(4) ?
C24 C25 . 1.509(4) ?
C25 C26 . 1.517(3) ?
C31 C32 . 1.534(3) ?
C31 C36 . 1.536(3) ?
C32 C33 . 1.531(3) ?
C33 C34 . 1.510(4) ?
C34 C35 . 1.512(4) ?
C35 C36 . 1.527(3) ?
S3 C2 . 1.672(3) y
S4 C2 . 1.637(3) y
P2 C41 . 1.832(2) y
P2 C51 . 1.837(2) y
P2 C61 . 1.842(2) y
P2 C2 . 1.862(2) y
C41 C42 . 1.534(3) ?
C41 C46 . 1.539(3) ?
C42 C43 . 1.529(3) ?
C43 C44 . 1.513(3) ?
C44 C45 . 1.516(4) ?
C45 C46 . 1.523(4) ?
C51 C52 . 1.526(3) ?
C51 C56 . 1.533(3) ?
C52 C53 . 1.526(3) ?
C53 C54 . 1.506(4) ?
C54 C55 . 1.518(4) ?
C55 C56 . 1.521(3) ?
C61 C62 . 1.531(3) ?
C61 C66 . 1.531(3) ?
C62 C63 . 1.530(3) ?
C63 C64 . 1.510(4) ?
C64 C65 . 1.516(4) ?
C65 C66 . 1.523(3) ?

loop_
_geom_torsion_atom_site_label_1
_geom_torsion_atom_site_label_2
_geom_torsion_atom_site_label_3
_geom_torsion_atom_site_label_4
_geom_torsion
C11 P1 C1 S2 17.4(2)
C21 P1 C1 S2 142.37(13)
C31 P1 C1 S2 -97.83(14)
C11 P1 C1 S1 -165.85(11)
C21 P1 C1 S1 -40.87(15)
C31 P1 C1 S1 78.94(14)
C21 P1 C11 C12 76.3(2)
C31 P1 C11 C12 -44.9(2)
C1 P1 C11 C12 -160.5(2)
C21 P1 C11 C16 -52.7(2)
C31 P1 C11 C16 -173.9(2)
C1 P1 C11 C16 70.4(2)
C16 C11 C12 C13 -58.0(2)
P1 C11 C12 C13 171.3(2)
C11 C12 C13 C14 56.2(3)
C12 C13 C14 C15 -55.4(3)
C13 C14 C15 C16 56.1(3)
C14 C15 C16 C11 -57.4(3)
C12 C11 C16 C15 58.5(3)
P1 C11 C16 C15 -169.7(2)
C11 P1 C21 C22 -49.9(2)
C31 P1 C21 C22 69.0(2)
C1 P1 C21 C22 -173.24(15)
C11 P1 C21 C26 77.9(2)
C31 P1 C21 C26 -163.2(2)
C1 P1 C21 C26 -45.4(2)
C26 C21 C22 C23 56.0(3)
P1 C21 C22 C23 -174.7(2)
C21 C22 C23 C24 -54.6(3)
C22 C23 C24 C25 54.8(3)
C23 C24 C25 C26 -57.0(3)
C24 C25 C26 C21 57.9(3)
C22 C21 C26 C25 -57.1(3)
P1 C21 C26 C25 173.7(2)
C11 P1 C31 C32 -60.5(2)
C21 P1 C31 C32 176.62(15)
C1 P1 C31 C32 57.2(2)
C11 P1 C31 C36 174.0(2)
C21 P1 C31 C36 51.2(2)
C1 P1 C31 C36 -68.2(2)
C36 C31 C32 C33 -54.8(3)
P1 C31 C32 C33 178.2(2)
C31 C32 C33 C34 56.2(3)
C32 C33 C34 C35 -56.8(3)
C33 C34 C35 C36 56.9(3)
C34 C35 C36 C31 -55.4(3)
C32 C31 C36 C35 54.0(3)
P1 C31 C36 C35 179.1(2)
C41 P2 C2 S4 -16.9(2)
C51 P2 C2 S4 -142.26(13)
C61 P2 C2 S4 98.39(14)
C41 P2 C2 S3 165.92(11)
C51 P2 C2 S3 40.60(15)
C61 P2 C2 S3 -78.75(14)
C51 P2 C41 C42 -78.0(2)
C61 P2 C41 C42 43.0(2)
C2 P2 C41 C42 158.7(2)
C51 P2 C41 C46 51.2(2)
C61 P2 C41 C46 172.1(2)
C2 P2 C41 C46 -72.1(2)
C46 C41 C42 C43 57.2(2)
P2 C41 C42 C43 -172.2(2)
C41 C42 C43 C44 -56.2(3)
C42 C43 C44 C45 55.9(3)
C43 C44 C45 C46 -56.6(3)
C44 C45 C46 C41 57.0(3)
C42 C41 C46 C45 -57.5(3)
P2 C41 C46 C45 171.0(2)
C41 P2 C51 C52 52.1(2)
C61 P2 C51 C52 -66.9(2)
C2 P2 C51 C52 175.5(2)
C41 P2 C51 C56 -76.2(2)
C61 P2 C51 C56 164.8(2)
C2 P2 C51 C56 47.2(2)
C56 C51 C52 C53 -56.2(3)
P2 C51 C52 C53 173.8(2)
C51 C52 C53 C54 55.4(3)
C52 C53 C54 C55 -54.9(3)
C53 C54 C55 C56 55.9(3)
C54 C55 C56 C51 -56.6(3)
C52 C51 C56 C55 56.8(3)
P2 C51 C56 C55 -174.0(2)
C41 P2 C61 C62 60.0(2)
C51 P2 C61 C62 -176.87(15)
C2 P2 C61 C62 -57.6(2)
C41 P2 C61 C66 -174.3(2)
C51 P2 C61 C66 -51.1(2)
C2 P2 C61 C66 68.2(2)
C66 C61 C62 C63 55.3(3)
P2 C61 C62 C63 -177.1(2)
C61 C62 C63 C64 -56.3(3)
C62 C63 C64 C65 56.3(3)
C63 C64 C65 C66 -56.3(3)
C64 C65 C66 C61 55.3(3)
C62 C61 C66 C65 -54.5(3)
P2 C61 C66 C65 180.0(2)

loop_
_cod_related_entry_id
_cod_related_entry_database
_cod_related_entry_code
1 ChemSpider 2342326
